data_3500128
loop_
_publ_author_name
'Mohanty, Chetna'
'Maris, Thierry'
'Wuest, James D.'

_publ_section_references
;
Dolomanov, O.V., Bourhis, L.J., Gildea, R.J, Howard, J.A.K. & Puschmann, H.
 (2009), J. Appl. Cryst. 42, 339-341.

Sheldrick, G.M. (2015). Acta Cryst. A71, 3-8.

Sheldrick, G.M. (2015). Acta Cryst. C71, 3-8.


;
_publ_section_title
;
 Aluminium Formate Trihydrate
;
_journal_name_full 'Personal communication to COD'
_journal_year 2022
_chemical_formula_moiety 'C3 H9 Al O9'
_chemical_formula_sum 'C3 H9 Al O9'
_chemical_formula_weight 216.08
_chemical_name_common 'Aluminium Formate Trihydrate'
_space_group_crystal_system trigonal
_space_group_IT_number 148
_space_group_name_Hall '-R 3'
_space_group_name_H-M_alt 'R -3 :H'
_atom_sites_solution_hydrogens difmap
_atom_sites_solution_primary dual
_audit_creation_date 2022-05-17
_audit_creation_method
;
Olex2 1.5
(compiled 2022.04.07 svn.rca3783a0 for OlexSys, GUI svn.r6498)
;
_cell_angle_alpha 90
_cell_angle_beta 90
_cell_angle_gamma 120
_cell_formula_units_Z 6
_cell_length_a 9.5544(2)
_cell_length_b 9.5544(2)
_cell_length_c 16.9655(5)
_cell_measurement_reflns_used 3594
_cell_measurement_temperature 150
_cell_measurement_theta_max 58.313
_cell_measurement_theta_min 9.608
_cell_volume 1341.23(6)
_computing_cell_refinement
;
SAINT (2020) V8.40B; Integration Software for Single Crystal Data.
Bruker AXS Inc., Madison, WI 53719-1173.
;
_computing_data_collection
;
APEX 3 (2019) Bruker AXS Inc., Madison, WI 53719-1173.
;
_computing_data_reduction
;
SAINT (2020) V8.40B; Integration Software for Single Crystal Data.
Bruker AXS Inc., Madison, WI 53719-1173.
;
_computing_molecular_graphics 'Olex2 1.5 (Dolomanov et al., 2009)'
_computing_publication_material 'Olex2 1.5 (Dolomanov et al., 2009)'
_computing_structure_refinement 'XL  (Sheldrick, 2008)'
_computing_structure_solution 'XT  (Sheldrick, 2015)'
_diffrn_ambient_temperature 150
_diffrn_detector 'CMOS Area detector'
_diffrn_detector_area_resol_mean 10.42
_diffrn_detector_type 'Bruker CMOS Photon III '
_diffrn_measured_fraction_theta_full 1.000
_diffrn_measured_fraction_theta_max 0.973
_diffrn_measurement_device 'k-geometry diffractometer'
_diffrn_measurement_device_type 'Bruker Venture Metaljet'
_diffrn_measurement_method '\w and \f scans'
_diffrn_radiation_collimation 'Focusing mirrors'
_diffrn_radiation_monochromator 'Helios MX Mirror Optics'
_diffrn_radiation_probe x-ray
_diffrn_radiation_type 'Ga K\a'
_diffrn_radiation_wavelength 1.34139
_diffrn_reflns_av_R_equivalents 0.0199
_diffrn_reflns_av_unetI/netI 0.0256
_diffrn_reflns_Laue_measured_fraction_full 1.000
_diffrn_reflns_Laue_measured_fraction_max 0.973
_diffrn_reflns_limit_h_max 11
_diffrn_reflns_limit_h_min -11
_diffrn_reflns_limit_k_max 11
_diffrn_reflns_limit_k_min -11
_diffrn_reflns_limit_l_max 20
_diffrn_reflns_limit_l_min -20
_diffrn_reflns_number 3567
_diffrn_reflns_point_group_measured_fraction_full 1.000
_diffrn_reflns_point_group_measured_fraction_max 0.973
_diffrn_reflns_theta_full 53.594
_diffrn_reflns_theta_max 58.286
_diffrn_reflns_theta_min 5.174
_diffrn_source 'Metal Jet'
_diffrn_source_current 2.85
_diffrn_source_power 0.1986735
_diffrn_source_target Ga
_diffrn_source_type 'Gallium Liquid Metal Jet Source'
_diffrn_source_voltage 69.71
_exptl_absorpt_coefficient_mu 1.505
_exptl_absorpt_correction_T_max 0.3076
_exptl_absorpt_correction_T_min 0.2300
_exptl_absorpt_correction_type multi-scan
_exptl_absorpt_process_details
;
SADABS-2016/2 (Bruker,2016/2) was used for absorption correction.
wR2(int) was 0.0751 before and 0.0384 after correction.
The Ratio of minimum to maximum transmission is 0.7477.
The \l/2 correction factor is Not present.
;
_exptl_crystal_colour 'clear light colourless'
_exptl_crystal_colour_lustre clear
_exptl_crystal_colour_modifier light
_exptl_crystal_colour_primary colourless
_exptl_crystal_density_diffrn 1.605
_exptl_crystal_description Block
_exptl_crystal_F_000 672
_exptl_crystal_size_max 0.22
_exptl_crystal_size_mid 0.2
_exptl_crystal_size_min 0.16
_exptl_special_details
;
X-ray crystallographic data for I were collected from a single crystal
sample, which was mounted on a loop fiber. Data were collected using
a Bruker Venture diffractometer equipped with a Photon III CMOS Detector,
a Helios MX optics and a Kappa goniometer. The crystal-to-detector distance 
was 4.0 cm, and the data collection was carried out in 1024 x 1024 pixel mode.
;
_geom_special_details
;
 All esds (except the esd in the dihedral angle between two l.s. planes)
 are estimated using the full covariance matrix.  The cell esds are taken
 into account individually in the estimation of esds in distances, angles
 and torsion angles; correlations between esds in cell parameters are only
 used when they are defined by crystal symmetry.  An approximate (isotropic)
 treatment of cell esds is used for estimating esds involving l.s. planes.
;
_refine_diff_density_max 0.322
_refine_diff_density_min -0.302
_refine_diff_density_rms 0.076
_refine_ls_extinction_coef .
_refine_ls_extinction_method none
_refine_ls_goodness_of_fit_ref 1.174
_refine_ls_hydrogen_treatment refall
_refine_ls_matrix_type full
_refine_ls_number_parameters 52
_refine_ls_number_reflns 620
_refine_ls_number_restraints 0
_refine_ls_restrained_S_all 1.174
_refine_ls_R_factor_all 0.0287
_refine_ls_R_factor_gt 0.0286
_refine_ls_shift/su_max 0.001
_refine_ls_shift/su_mean 0.000
_refine_ls_structure_factor_coef Fsqd
_refine_ls_weighting_details 'w=1/[\s^2^(Fo^2^)+(0.0436P)^2^+0.3328P] where P=(Fo^2^+2Fc^2^)/3'
_refine_ls_weighting_scheme calc
_refine_ls_wR_factor_gt 0.0658
_refine_ls_wR_factor_ref 0.0660
_reflns_Friedel_coverage 0.000
_reflns_Friedel_fraction_full .
_reflns_Friedel_fraction_max .
_reflns_number_gt 613
_reflns_number_total 620
_reflns_special_details
;

 _shelx_SHELXL_version_number       '2018/3'

 Reflections were merged by SHELXL according to the crystal
 class for the calculation of statistics and refinement.
 
 _reflns_Friedel_fraction is defined as the number of unique
 Friedel pairs measured divided by the number that would be
 possible theoretically, ignoring centric projections and
 systematic absences.
;
_reflns_threshold_expression 'I > 2\s(I)'
_cod_data_source_file jw24452.cif
_cod_data_source_block jw24452
_cod_original_cell_volume 1341.23(7)
_cod_original_sg_symbol_H-M 'R -3'
_cod_database_code 3500128
_shelx_space_group_comment
;
The symmetry employed for this shelxl refinement is uniquely defined
by the following loop, which should always be used as a source of
symmetry information in preference to the above space-group names.
They are only intended as comments.
;
_shelx_estimated_absorpt_t_max 0.795
_shelx_estimated_absorpt_t_min 0.733

loop_
_space_group_symop_id
_space_group_symop_operation_xyz
1 'x, y, z'
2 '-y, x-y, z'
3 '-x+y, -x, z'
4 'x+2/3, y+1/3, z+1/3'
5 '-y+2/3, x-y+1/3, z+1/3'
6 '-x+y+2/3, -x+1/3, z+1/3'
7 'x+1/3, y+2/3, z+2/3'
8 '-y+1/3, x-y+2/3, z+2/3'
9 '-x+y+1/3, -x+2/3, z+2/3'
10 '-x, -y, -z'
11 'y, -x+y, -z'
12 'x-y, x, -z'
13 '-x+2/3, -y+1/3, -z+1/3'
14 'y+2/3, -x+y+1/3, -z+1/3'
15 'x-y+2/3, x+1/3, -z+1/3'
16 '-x+1/3, -y+2/3, -z+2/3'
17 'y+1/3, -x+y+2/3, -z+2/3'
18 'x-y+1/3, x+2/3, -z+2/3'

loop_
_atom_site_label
_atom_site_type_symbol
_atom_site_fract_x
_atom_site_fract_y
_atom_site_fract_z
_atom_site_U_iso_or_equiv
_atom_site_adp_type
_atom_site_occupancy
_atom_site_site_symmetry_order
_atom_site_calc_flag
_atom_site_refinement_flags_posn
_atom_site_refinement_flags_adp
_atom_site_refinement_flags_occupancy
_atom_site_disorder_assembly
_atom_site_disorder_group
Al1 Al 0.666667 0.333333 0.60777(2) 0.01364(18) Uani 1 3 d S T P . .
O1 O 0.51333(7) 0.35115(7) 0.67005(4) 0.0180(2) Uani 1 1 d . . . . .
O2 O 0.41320(7) 0.44311(7) 0.76041(4) 0.0243(2) Uani 1 1 d . . . . .
O3 O 0.50257(7) 0.18123(7) 0.54130(3) 0.0178(2) Uani 1 1 d . . . . .
C1 C 0.52576(10) 0.45879(10) 0.71756(5) 0.0192(2) Uani 1 1 d . . . . .
H1 H 0.6226(14) 0.5531(14) 0.7190(7) 0.026(3) Uiso 1 1 d . . . . .
H3A H 0.4272(17) 0.0877(18) 0.5572(7) 0.031(3) Uiso 1 1 d . . . . .
H3B H 0.4586(16) 0.2121(15) 0.5009(9) 0.037(3) Uiso 1 1 d . . . . .

loop_
_atom_site_aniso_label
_atom_site_aniso_U_11
_atom_site_aniso_U_22
_atom_site_aniso_U_33
_atom_site_aniso_U_23
_atom_site_aniso_U_13
_atom_site_aniso_U_12
Al1 0.0138(2) 0.0138(2) 0.0133(3) 0.000 0.000 0.00689(10)
O1 0.0173(3) 0.0186(3) 0.0184(3) -0.0012(2) 0.0014(2) 0.0092(2)
O2 0.0216(3) 0.0211(3) 0.0264(4) -0.0049(2) 0.0061(2) 0.0079(2)
O3 0.0171(3) 0.0158(3) 0.0178(3) -0.0004(2) -0.0030(2) 0.0063(2)
C1 0.0186(4) 0.0166(4) 0.0205(4) -0.0004(3) 0.0023(3) 0.0075(3)

loop_
_atom_type_symbol
_atom_type_description
_atom_type_scat_dispersion_real
_atom_type_scat_dispersion_imag
_atom_type_scat_source
C C 0.0137 0.0067 'International Tables Vol C Tables 4.2.6.8 and 6.1.1.4'
H H 0.0000 0.0000 'International Tables Vol C Tables 4.2.6.8 and 6.1.1.4'
Al Al 0.1771 0.1873 'International Tables Vol C Tables 4.2.6.8 and 6.1.1.4'
O O 0.0389 0.0241 'International Tables Vol C Tables 4.2.6.8 and 6.1.1.4'

loop_
_geom_angle_atom_site_label_1
_geom_angle_atom_site_label_2
_geom_angle_atom_site_label_3
_geom_angle
_geom_angle_site_symmetry_1
_geom_angle_site_symmetry_3
O1 Al1 O1 91.56(3) 2_655 3_665
O1 Al1 O1 91.56(3) 2_655 .
O1 Al1 O1 91.56(3) 3_665 .
O1 Al1 O3 177.13(3) 3_665 .
O1 Al1 O3 177.13(3) 2_655 3_665
O1 Al1 O3 91.18(2) 3_665 3_665
O1 Al1 O3 91.18(2) 2_655 2_655
O1 Al1 O3 89.25(2) 2_655 .
O1 Al1 O3 89.25(2) 3_665 2_655
O1 Al1 O3 89.25(2) . 3_665
O1 Al1 O3 91.18(2) . .
O1 Al1 O3 177.13(3) . 2_655
O3 Al1 O3 87.97(3) 2_655 3_665
O3 Al1 O3 87.97(3) . 3_665
O3 Al1 O3 87.97(3) 2_655 .
C1 O1 Al1 132.12(5) . .
Al1 O3 H3A 123.5(8) . .
Al1 O3 H3B 122.1(8) . .
H3A O3 H3B 106.5(12) . .
O1 C1 H1 117.1(7) . .
O2 C1 O1 123.42(8) . .
O2 C1 H1 119.4(7) . .

loop_
_geom_bond_atom_site_label_1
_geom_bond_atom_site_label_2
_geom_bond_distance
_geom_bond_site_symmetry_2
Al1 O1 1.8818(6) 2_655
Al1 O1 1.8818(6) 3_665
Al1 O1 1.8818(6) .
Al1 O3 1.8877(6) 2_655
Al1 O3 1.8877(6) .
Al1 O3 1.8877(6) 3_665
O1 C1 1.2647(10) .
O2 C1 1.2435(10) .
O3 H3A 0.864(15) .
O3 H3B 0.926(15) .
C1 H1 0.914(12) .

loop_
_geom_hbond_atom_site_label_D
_geom_hbond_atom_site_label_H
_geom_hbond_atom_site_label_A
_geom_hbond_distance_DH
_geom_hbond_distance_HA
_geom_hbond_distance_DA
_geom_hbond_angle_DHA
_geom_hbond_site_symmetry_A
_geom_hbond_publ_flag
C1 H1 O1 0.914(12) 2.668(12) 3.4979(10) 151.5(10) 15_556 yes
O3 H3A O2 0.864(15) 1.804(15) 2.6581(9) 169.5(12) 13_556 yes
O3 H3B O2 0.926(15) 1.707(15) 2.6310(8) 175.1(13) 9_554 yes

loop_
_geom_torsion_atom_site_label_1
_geom_torsion_atom_site_label_2
_geom_torsion_atom_site_label_3
_geom_torsion_atom_site_label_4
_geom_torsion
_geom_torsion_site_symmetry_1
_geom_torsion_site_symmetry_2
_geom_torsion_site_symmetry_3
_geom_torsion_site_symmetry_4
Al1 O1 C1 O2 -172.26(6) . . . .
O1 Al1 O1 C1 110.65(6) 2_655 . . .
O1 Al1 O1 C1 19.05(8) 3_665 . . .
O3 Al1 O1 C1 -72.11(7) 3_665 . . .
O3 Al1 O1 C1 -160.07(7) . . . .

_cod_database_fobs_code 3500128
